data_1529406
loop_
_publ_author_name
'Dai, Caili'
'Wu, Xuepeng'
'Li, Weitao'
'You, Qin'
'Zhao, Mingwei'
'Du, Mingyong'
'Liu, Yifei'
'Li, Yuyang'

_publ_section_title
;
 The role of hydroxyethyl groups in the construction of wormlike micelles
 in the system of quaternary ammonium surfactant and sodium salicylate.
;
_journal_issue 39
_journal_name_full 'Soft matter'
_journal_page_first 7817
_journal_page_last 7826
_journal_paper_doi 10.1039/c5sm01698c
_journal_volume 11
_journal_year 2015
_chemical_formula_moiety 'C21 H46 Br N O2'
_chemical_formula_sum 'C21 H46 Br N O2'
_chemical_formula_weight 424.50
_chemical_name_systematic 'N-cetyl-N,N-di(2-hydroxyethyl)methylammonium bromide'
_space_group_IT_number 14
_symmetry_cell_setting monoclinic
_symmetry_space_group_name_Hall '-P 2ybc'
_symmetry_space_group_name_H-M 'P 1 21/c 1'
_atom_sites_solution_hydrogens geom
_atom_sites_solution_primary direct
_atom_sites_solution_secondary difmap
_audit_creation_method SHELXL-97
_audit_update_record
;
2015-08-15 deposited with the CCDC.
2015-08-17 downloaded from the CCDC.
;
_cell_angle_alpha 90.00
_cell_angle_beta 94.765(6)
_cell_angle_gamma 90.00
_cell_formula_units_Z 4
_cell_length_a 22.8075(16)
_cell_length_b 7.3222(6)
_cell_length_c 14.4685(7)
_cell_measurement_temperature 293(2)
_cell_volume 2407.9(3)
_computing_structure_refinement 'SHELXL-97 (Sheldrick, 1997)'
_computing_structure_solution 'SHELXS-97 (Sheldrick, 1990)'
_diffrn_ambient_temperature 293(2)
_diffrn_measured_fraction_theta_full 0.985
_diffrn_measured_fraction_theta_max 0.985
_diffrn_measurement_device_type 'Bruker APEXII CCD area-detector'
_diffrn_measurement_method '\w scans'
_diffrn_radiation_monochromator graphite
_diffrn_radiation_source 'fine-focus sealed tube'
_diffrn_radiation_type CuK\a
_diffrn_radiation_wavelength 1.54184
_diffrn_reflns_av_R_equivalents 0.0340
_diffrn_reflns_av_sigmaI/netI 0.0656
_diffrn_reflns_limit_h_max 27
_diffrn_reflns_limit_h_min -27
_diffrn_reflns_limit_k_max 8
_diffrn_reflns_limit_k_min -7
_diffrn_reflns_limit_l_max 15
_diffrn_reflns_limit_l_min -17
_diffrn_reflns_number 8724
_diffrn_reflns_theta_full 70.17
_diffrn_reflns_theta_max 70.17
_diffrn_reflns_theta_min 3.89
_exptl_absorpt_coefficient_mu 2.409
_exptl_absorpt_correction_T_max 0.6992
_exptl_absorpt_correction_T_min 0.4458
_exptl_absorpt_correction_type multi-scan
_exptl_absorpt_process_details '(SADABS; Sheldrick, 1998)'
_exptl_crystal_colour colourless
_exptl_crystal_density_diffrn 1.171
_exptl_crystal_density_method 'not measured'
_exptl_crystal_description block
_exptl_crystal_F_000 920
_exptl_crystal_size_max 0.40
_exptl_crystal_size_mid 0.28
_exptl_crystal_size_min 0.16
_refine_diff_density_max 0.540
_refine_diff_density_min -1.097
_refine_diff_density_rms 0.087
_refine_ls_extinction_method none
_refine_ls_goodness_of_fit_ref 1.288
_refine_ls_hydrogen_treatment mixed
_refine_ls_matrix_type full
_refine_ls_number_parameters 229
_refine_ls_number_reflns 4500
_refine_ls_number_restraints 0
_refine_ls_restrained_S_all 1.288
_refine_ls_R_factor_all 0.1114
_refine_ls_R_factor_gt 0.0621
_refine_ls_shift/su_max 0.017
_refine_ls_shift/su_mean 0.002
_refine_ls_structure_factor_coef Fsqd
_refine_ls_weighting_details 'calc w=1/[\s^2^(Fo^2^)+(0.1000P)^2^+0.0000P] where P=(Fo^2^+2Fc^2^)/3'
_refine_ls_weighting_scheme calc
_refine_ls_wR_factor_gt 0.1738
_refine_ls_wR_factor_ref 0.2553
_reflns_number_gt 2515
_reflns_number_total 4500
_reflns_threshold_expression >2sigma(I)
_cod_data_source_file c5sm01698c2.cif
_cod_data_source_block N-cetyl-N,N-di(2-hydroxyethyl)methylammonium
_cod_depositor_comments
;
The following automatic conversions were performed:

'_symmetry_cell_setting' value 'Monoclinic' changed to 'monoclinic'
according to
/usr/data/users/saulius/crontab/automatic-downloads/rss-feeds/RSC/lib/dictionaries/cif_core.dic
dictionary named 'cif_core.dic' version 2.4.2 from 2011-04-26.

Automatic conversion script
Id: cif_fix_values 3271 2015-04-21 07:52:19Z andrius 

 Adding full bibliography for 1529406.cif.
;
_cod_original_sg_symbol_H-M 'P 21/c'
_cod_database_code 1529406

loop_
_symmetry_equiv_pos_as_xyz
'x, y, z'
'-x, y+1/2, -z+1/2'
'-x, -y, -z'
'x, -y-1/2, z-1/2'

loop_
_atom_site_label
_atom_site_type_symbol
_atom_site_fract_x
_atom_site_fract_y
_atom_site_fract_z
_atom_site_U_iso_or_equiv
_atom_site_adp_type
_atom_site_occupancy
_atom_site_symmetry_multiplicity
_atom_site_calc_flag
_atom_site_refinement_flags
Br1 Br 0.40651(4) 0.32005(14) 0.14105(4) 0.0773(3) Uani 1 1 d .
N1 N 0.3892(2) -0.2157(7) 0.3496(3) 0.0502(12) Uani 1 1 d .
O2 O 0.3646(2) 0.1820(8) 0.4236(3) 0.0775(14) Uani 1 1 d .
H2 H 0.3665 0.1807 0.4804 0.116 Uiso 1 1 calc R
O1 O 0.4395(2) -0.1134(8) 0.1126(3) 0.0754(14) Uani 1 1 d .
H1F H 0.4306 -0.0007 0.1126 0.091 Uiso 1 1 d R
C18 C 0.3884(3) -0.1702(11) 0.2464(3) 0.0629(18) Uani 1 1 d .
H18A H 0.3633 -0.2580 0.2121 0.075 Uiso 1 1 calc R
H18B H 0.3706 -0.0508 0.2364 0.075 Uiso 1 1 calc R
C19 C 0.4474(3) -0.1690(11) 0.2061(4) 0.0664(18) Uani 1 1 d .
H19A H 0.4739 -0.0855 0.2409 0.080 Uiso 1 1 calc R
H19B H 0.4646 -0.2902 0.2101 0.080 Uiso 1 1 calc R
C21 C 0.4177(3) 0.1190(11) 0.3935(4) 0.0704(19) Uani 1 1 d .
H21A H 0.4498 0.1862 0.4260 0.084 Uiso 1 1 calc R
H21B H 0.4183 0.1459 0.3279 0.084 Uiso 1 1 calc R
C16 C 0.3257(3) -0.2004(11) 0.3731(4) 0.0637(18) Uani 1 1 d .
H16A H 0.3126 -0.0760 0.3609 0.076 Uiso 1 1 calc R
H16B H 0.3018 -0.2795 0.3315 0.076 Uiso 1 1 calc R
C14 C 0.2505(3) -0.2019(12) 0.4877(4) 0.071(2) Uani 1 1 d .
H14A H 0.2448 -0.0714 0.4793 0.085 Uiso 1 1 calc R
H14B H 0.2247 -0.2634 0.4410 0.085 Uiso 1 1 calc R
C20 C 0.4289(3) -0.0855(10) 0.4082(3) 0.0571(16) Uani 1 1 d .
H20A H 0.4693 -0.1107 0.3961 0.069 Uiso 1 1 calc R
H20B H 0.4251 -0.1131 0.4730 0.069 Uiso 1 1 calc R
C12 C 0.1700(3) -0.2100(13) 0.5987(5) 0.075(2) Uani 1 1 d .
H12A H 0.1443 -0.2701 0.5513 0.090 Uiso 1 1 calc R
H12B H 0.1642 -0.0794 0.5913 0.090 Uiso 1 1 calc R
C17 C 0.4120(3) -0.4046(11) 0.3684(5) 0.074(2) Uani 1 1 d .
H17A H 0.3900 -0.4894 0.3285 0.111 Uiso 1 1 calc R
H17B H 0.4078 -0.4357 0.4319 0.111 Uiso 1 1 calc R
H17C H 0.4528 -0.4099 0.3567 0.111 Uiso 1 1 calc R
C15 C 0.3140(3) -0.2485(12) 0.4720(4) 0.0702(19) Uani 1 1 d .
H15A H 0.3405 -0.1804 0.5152 0.084 Uiso 1 1 calc R
H15B H 0.3210 -0.3777 0.4828 0.084 Uiso 1 1 calc R
C6 C -0.0681(3) -0.2017(14) 0.9400(5) 0.086(3) Uani 1 1 d .
H6A H -0.0701 -0.0696 0.9355 0.103 Uiso 1 1 calc R
H6B H -0.0963 -0.2507 0.8925 0.103 Uiso 1 1 calc R
C7 C -0.0079(3) -0.2607(13) 0.9184(5) 0.075(2) Uani 1 1 d .
H7A H 0.0203 -0.2103 0.9655 0.090 Uiso 1 1 calc R
H7B H -0.0058 -0.3926 0.9238 0.090 Uiso 1 1 calc R
C9 C 0.0717(3) -0.2647(14) 0.8052(5) 0.079(2) Uani 1 1 d .
H9A H 0.0746 -0.3965 0.8105 0.095 Uiso 1 1 calc R
H9B H 0.0995 -0.2129 0.8524 0.095 Uiso 1 1 calc R
C10 C 0.0906(3) -0.2109(12) 0.7122(5) 0.073(2) Uani 1 1 d .
H10A H 0.0632 -0.2641 0.6648 0.087 Uiso 1 1 calc R
H10B H 0.0873 -0.0792 0.7065 0.087 Uiso 1 1 calc R
C8 C 0.0112(3) -0.2096(13) 0.8263(5) 0.080(2) Uani 1 1 d .
H8A H 0.0083 -0.0779 0.8204 0.096 Uiso 1 1 calc R
H8B H -0.0165 -0.2622 0.7792 0.096 Uiso 1 1 calc R
C5 C -0.0871(3) -0.2562(14) 1.0324(5) 0.079(2) Uani 1 1 d .
H5A H -0.0852 -0.3883 1.0367 0.095 Uiso 1 1 calc R
H5B H -0.0588 -0.2076 1.0798 0.095 Uiso 1 1 calc R
C4 C -0.1470(3) -0.1975(14) 1.0546(5) 0.086(3) Uani 1 1 d .
H4A H -0.1489 -0.0655 1.0497 0.104 Uiso 1 1 calc R
H4B H -0.1753 -0.2470 1.0074 0.104 Uiso 1 1 calc R
C11 C 0.1515(3) -0.2649(12) 0.6924(4) 0.071(2) Uani 1 1 d .
H11A H 0.1548 -0.3966 0.6980 0.086 Uiso 1 1 calc R
H11B H 0.1789 -0.2117 0.7397 0.086 Uiso 1 1 calc R
C13 C 0.2328(3) -0.2544(13) 0.5823(5) 0.072(2) Uani 1 1 d .
H13A H 0.2388 -0.3847 0.5907 0.087 Uiso 1 1 calc R
H13B H 0.2586 -0.1924 0.6289 0.087 Uiso 1 1 calc R
C3 C -0.1658(3) -0.2501(13) 1.1469(5) 0.077(2) Uani 1 1 d .
H3A H -0.1645 -0.3823 1.1513 0.092 Uiso 1 1 calc R
H3B H -0.1370 -0.2027 1.1939 0.092 Uiso 1 1 calc R
C2 C -0.2248(3) -0.1892(16) 1.1699(6) 0.099(3) Uani 1 1 d .
H2A H -0.2535 -0.2359 1.1225 0.119 Uiso 1 1 calc R
H2B H -0.2259 -0.0570 1.1658 0.119 Uiso 1 1 calc R
C1 C -0.2441(4) -0.2422(17) 1.2617(6) 0.105(3) Uani 1 1 d .
H1A H -0.2454 -0.3729 1.2661 0.157 Uiso 1 1 calc R
H1B H -0.2825 -0.1930 1.2684 0.157 Uiso 1 1 calc R
H1C H -0.2168 -0.1949 1.3099 0.157 Uiso 1 1 calc R

loop_
_atom_site_aniso_label
_atom_site_aniso_U_11
_atom_site_aniso_U_22
_atom_site_aniso_U_33
_atom_site_aniso_U_23
_atom_site_aniso_U_13
_atom_site_aniso_U_12
Br1 0.0791(5) 0.1049(7) 0.0497(4) 0.0117(4) 0.0149(3) -0.0048(5)
N1 0.055(3) 0.062(3) 0.035(2) 0.005(2) 0.0124(18) 0.005(2)
O2 0.086(3) 0.085(4) 0.061(2) -0.008(3) 0.003(2) 0.003(3)
O1 0.087(3) 0.102(4) 0.0397(19) -0.002(2) 0.019(2) -0.008(3)
C18 0.052(3) 0.107(6) 0.030(2) -0.001(3) 0.008(2) -0.006(4)
C19 0.067(4) 0.096(5) 0.038(2) 0.004(3) 0.015(2) 0.004(4)
C21 0.085(5) 0.082(5) 0.045(3) 0.000(3) 0.012(3) -0.016(4)
C16 0.050(3) 0.102(6) 0.042(3) 0.003(3) 0.015(2) -0.006(3)
C14 0.050(3) 0.108(6) 0.057(3) 0.006(4) 0.019(3) -0.012(4)
C20 0.051(3) 0.086(5) 0.035(2) -0.004(3) 0.007(2) -0.003(3)
C12 0.055(4) 0.112(7) 0.061(3) 0.009(4) 0.023(3) -0.003(4)
C17 0.098(5) 0.068(5) 0.059(3) 0.005(3) 0.027(3) 0.026(4)
C15 0.058(4) 0.103(5) 0.053(3) 0.014(3) 0.024(3) -0.008(4)
C6 0.061(4) 0.131(8) 0.068(4) 0.005(5) 0.024(3) -0.002(5)
C7 0.058(4) 0.105(6) 0.064(4) 0.000(4) 0.019(3) -0.004(4)
C9 0.058(4) 0.119(7) 0.063(4) 0.005(4) 0.025(3) 0.002(4)
C10 0.059(4) 0.098(6) 0.065(4) 0.007(4) 0.023(3) -0.007(4)
C8 0.063(4) 0.110(7) 0.070(4) 0.006(4) 0.026(3) -0.003(4)
C5 0.058(4) 0.115(7) 0.067(4) 0.004(4) 0.021(3) -0.003(4)
C4 0.065(4) 0.128(8) 0.069(4) 0.007(5) 0.022(3) -0.002(5)
C11 0.057(4) 0.101(6) 0.058(3) 0.004(4) 0.021(3) -0.004(4)
C13 0.055(4) 0.106(6) 0.060(3) 0.011(4) 0.022(3) -0.008(4)
C3 0.055(4) 0.107(6) 0.070(4) -0.005(4) 0.020(3) -0.010(4)
C2 0.057(4) 0.151(9) 0.093(5) 0.005(6) 0.029(4) 0.004(5)
C1 0.077(5) 0.149(9) 0.094(6) -0.001(6) 0.041(5) -0.001(6)

loop_
_atom_type_symbol
_atom_type_description
_atom_type_scat_dispersion_real
_atom_type_scat_dispersion_imag
_atom_type_scat_source
C C 0.0181 0.0091 'International Tables Vol C Tables 4.2.6.8 and 6.1.1.4'
H H 0.0000 0.0000 'International Tables Vol C Tables 4.2.6.8 and 6.1.1.4'
N N 0.0311 0.0180 'International Tables Vol C Tables 4.2.6.8 and 6.1.1.4'
O O 0.0492 0.0322 'International Tables Vol C Tables 4.2.6.8 and 6.1.1.4'
Br Br -0.6763 1.2805 'International Tables Vol C Tables 4.2.6.8 and 6.1.1.4'

loop_
_geom_angle_atom_site_label_1
_geom_angle_atom_site_label_2
_geom_angle_atom_site_label_3
_geom_angle
C17 N1 C16 110.6(5)
C17 N1 C20 107.2(5)
C16 N1 C20 111.3(5)
C17 N1 C18 110.8(5)
C16 N1 C18 105.6(4)
C20 N1 C18 111.4(5)
C19 C18 N1 116.1(5)
O1 C19 C18 109.0(5)
O2 C21 C20 114.7(6)
C15 C16 N1 116.0(5)
C13 C14 C15 114.1(6)
N1 C20 C21 116.8(5)
C13 C12 C11 115.2(6)
C16 C15 C14 109.3(6)
C5 C6 C7 116.7(7)
C8 C7 C6 117.3(7)
C8 C9 C10 116.8(7)
C11 C10 C9 116.3(6)
C7 C8 C9 117.5(7)
C4 C5 C6 117.0(7)
C3 C4 C5 117.2(7)
C10 C11 C12 115.8(6)
C12 C13 C14 114.7(6)
C2 C3 C4 117.4(8)
C3 C2 C1 117.7(8)

loop_
_geom_bond_atom_site_label_1
_geom_bond_atom_site_label_2
_geom_bond_distance
N1 C17 1.494(9)
N1 C16 1.520(7)
N1 C20 1.524(8)
N1 C18 1.528(6)
O2 C21 1.400(9)
O1 C19 1.410(7)
C18 C19 1.510(8)
C21 C20 1.531(11)
C16 C15 1.518(7)
C14 C13 1.509(8)
C14 C15 1.523(9)
C12 C13 1.507(9)
C12 C11 1.507(8)
C6 C5 1.493(9)
C6 C7 1.498(9)
C7 C8 1.483(9)
C9 C8 1.494(9)
C9 C10 1.498(8)
C10 C11 1.495(9)
C5 C4 1.492(10)
C4 C3 1.487(9)
C3 C2 1.481(10)
C2 C1 1.485(11)

loop_
_geom_torsion_atom_site_label_1
_geom_torsion_atom_site_label_2
_geom_torsion_atom_site_label_3
_geom_torsion_atom_site_label_4
_geom_torsion
C17 N1 C18 C19 -62.4(8)
C16 N1 C18 C19 177.8(6)
C20 N1 C18 C19 56.8(8)
N1 C18 C19 O1 -176.3(6)
C17 N1 C16 C15 57.3(8)
C20 N1 C16 C15 -61.8(8)
C18 N1 C16 C15 177.2(7)
C17 N1 C20 C21 174.3(5)
C16 N1 C20 C21 -64.7(6)
C18 N1 C20 C21 52.9(7)
O2 C21 C20 N1 68.3(7)
N1 C16 C15 C14 172.4(6)
C13 C14 C15 C16 176.5(7)
C5 C6 C7 C8 179.2(8)
C8 C9 C10 C11 179.3(8)
C6 C7 C8 C9 178.8(8)
C10 C9 C8 C7 -179.5(8)
C7 C6 C5 C4 179.8(8)
C6 C5 C4 C3 -179.5(8)
C9 C10 C11 C12 -180.0(8)
C13 C12 C11 C10 176.1(8)
C11 C12 C13 C14 179.0(7)
C15 C14 C13 C12 -179.7(7)
C5 C4 C3 C2 178.9(8)
C4 C3 C2 C1 179.7(9)
